data_2011130
loop_
_publ_author_name
'Zukerman-Schpector, J.'
'Trindade, Antonio Carlos'
'Dunstan, P. O.'

_publ_section_title
;
 Adducts of nickel(II) acetylacetonate chelating with heterocyclic
 bases: 3-cyanopyridine and 4-cyanopyridine
;
_journal_issue 7
_journal_name_full 'Acta Crystallographica Section C'
_journal_page_first 763
_journal_page_last 765
_journal_paper_doi 10.1107/S0108270100004662
_journal_volume 56
_journal_year 2000
_chemical_formula_iupac '[Ni (C5 H7 O2)2 (C6 H4 N2)2]'
_chemical_formula_moiety 'C22 H22 N4 Ni O4'
_chemical_formula_sum 'C22 H22 N4 Ni O4'
_chemical_formula_weight 465.14
_space_group_IT_number 2
_symmetry_cell_setting triclinic
_symmetry_space_group_name_Hall '-P 1'
_symmetry_space_group_name_H-M 'P -1'
_cell_angle_alpha 64.960(10)
_cell_angle_beta 86.441(8)
_cell_angle_gamma 73.333(9)
_cell_formula_units_Z 1
_cell_length_a 6.2795(6)
_cell_length_b 9.9120(10)
_cell_length_c 10.3920(10)
_cell_measurement_reflns_used 25
_cell_measurement_temperature 293(2)
_cell_measurement_theta_max 13.87
_cell_measurement_theta_min 8.16
_cell_volume 560.10(11)
_computing_cell_refinement 'CAD4 Software'
_computing_data_collection 'CAD4 Software (Enraf-Nonius,1989)'
_computing_data_reduction 'MolEN (Fair, 1990)'
_computing_molecular_graphics 'ZORTEP (Zsolnai, 1995)'
_computing_publication_material SHELXL97
_computing_structure_refinement 'SHELXL97 (Sheldrick, 1997)'
_computing_structure_solution 'SHELXS86 (Sheldrick, 1990)'
_diffrn_measurement_device_type 'Enraf-Nonius CAD4'
_diffrn_measurement_method \w/2\q
_diffrn_radiation_monochromator graphite
_diffrn_radiation_source 'fine-focus sealed tube'
_diffrn_radiation_type MoK\a
_diffrn_radiation_wavelength .71073
_diffrn_reflns_av_R_equivalents .022
_diffrn_reflns_limit_h_max 7
_diffrn_reflns_limit_h_min -7
_diffrn_reflns_limit_k_max 10
_diffrn_reflns_limit_k_min -11
_diffrn_reflns_limit_l_max 0
_diffrn_reflns_limit_l_min -12
_diffrn_reflns_number 2180
_diffrn_reflns_theta_max 25.48
_diffrn_standards_decay_% 1.1
_diffrn_standards_interval_time 60
_diffrn_standards_number 3
_exptl_absorpt_coefficient_mu .901
_exptl_absorpt_correction_T_max .961
_exptl_absorpt_correction_T_min .855
_exptl_absorpt_correction_type \y-scan
_exptl_absorpt_process_details '(North et al., 1968)'
_exptl_crystal_colour blue
_exptl_crystal_density_diffrn 1.379
_exptl_crystal_density_method 'not measured'
_exptl_crystal_description irregular
_exptl_crystal_F_000 242
_exptl_crystal_size_max .22
_exptl_crystal_size_mid .18
_exptl_crystal_size_min .05
_refine_diff_density_max .277
_refine_diff_density_min -.260
_refine_ls_extinction_method none
_refine_ls_goodness_of_fit_ref 1.055
_refine_ls_hydrogen_treatment constr
_refine_ls_matrix_type full
_refine_ls_number_parameters 144
_refine_ls_number_reflns 2059
_refine_ls_number_restraints 0
_refine_ls_restrained_S_all 1.055
_refine_ls_R_factor_all .076
_refine_ls_R_factor_gt .035
_refine_ls_shift/su_max <0.001
_refine_ls_structure_factor_coef Fsqd
_refine_ls_weighting_details 'w = 1/[\s^2^(Fo^2^)+(0.029P)^2^+0.1589P] where P=(Fo^2^+2Fc^2^)/3'
_refine_ls_weighting_scheme calc
_refine_ls_wR_factor_ref .084
_reflns_number_gt 1605
_reflns_number_total 2059
_reflns_threshold_expression I>2\s(I)
_cod_data_source_file gs1082.cif
_cod_data_source_block II
_cod_depositor_comments
;
The following automatic conversions were performed:

'_refine_ls_weighting_scheme' value 'calc w =
1/[\s^2^(Fo^2^)+(0.029P)^2^+0.1589P] where P=(Fo^2^+2Fc^2^)/3' was
changed to 'calc'. New tag '_refine_ls_weighting_details' was
created. The value of the new tag was set to 'w =
1/[\s^2^(Fo^2^)+(0.029P)^2^+0.1589P] where P=(Fo^2^+2Fc^2^)/3'.

Automatic conversion script
Id: cif_fix_values 3143 2015-03-26 13:38:13Z robertas 
;
_cod_original_cell_volume 560.10(9)
_cod_database_code 2011130
_cod_database_fobs_code 2011130

loop_
_symmetry_equiv_pos_as_xyz
'x, y, z'
'-x, -y, -z'

loop_
_atom_site_label
_atom_site_fract_x
_atom_site_fract_y
_atom_site_fract_z
_atom_site_U_iso_or_equiv
_atom_site_adp_type
_atom_site_calc_flag
_atom_site_refinement_flags
_atom_site_occupancy
_atom_site_disorder_assembly
_atom_site_disorder_group
_atom_site_type_symbol
Ni 0 0 0 .03738(18) Uani d S 1 . . Ni
O1 .1401(3) .1561(2) .00617(18) .0430(4) Uani d . 1 . . O
O2 -.1764(3) .0057(2) .16829(19) .0459(5) Uani d . 1 . . O
N1 .2667(3) -.1908(2) .1456(2) .0411(5) Uani d . 1 . . N
N2 .9547(5) -.6553(3) .4737(4) .0932(11) Uani d . 1 . . N
C1 .1161(4) .2085(3) .0995(3) .0441(7) Uani d . 1 . . C
C2 .2506(5) .3191(4) .0818(4) .0646(9) Uani d . 1 . . C
H2A .4059 .2680 .0826 .097 Uiso calc R 1 . . H
H2B .2271 .3501 .1587 .097 Uiso calc R 1 . . H
H2C .2041 .4092 -.0070 .097 Uiso calc R 1 . . H
C3 -.0168(5) .1715(3) .2133(3) .0555(8) Uani d . 1 . . C
H3 -.0146 .2150 .2767 .067 Uiso calc R 1 . . H
C4 -.1543(5) .0746(3) .2417(3) .0463(7) Uani d . 1 . . C
C5 -.2871(6) .0467(4) .3723(3) .0663(9) Uani d . 1 . . C
H5A -.4397 .0633 .3464 .099 Uiso calc R 1 . . H
H5B -.2793 .1173 .4115 .099 Uiso calc R 1 . . H
H5C -.2265 -.0584 .4419 .099 Uiso calc R 1 . . H
C6 .4438(4) -.1654(3) .1852(3) .0465(7) Uani d . 1 . . C
H6 .4489 -.0633 .1511 .056 Uiso calc R 1 . . H
C7 .6197(4) -.2818(3) .2739(3) .0494(7) Uani d . 1 . . C
H7 .7386 -.2584 .3002 .059 Uiso calc R 1 . . H
C8 .6158(5) -.4325(3) .3224(3) .0474(7) Uani d . 1 . . C
C9 .4319(5) -.4613(3) .2838(3) .0626(9) Uani d . 1 . . C
H9 .4229 -.5624 .3164 .075 Uiso calc R 1 . . H
C10 .2639(5) -.3380(3) .1966(3) .0563(8) Uani d . 1 . . C
H10 .1407 -.3582 .1716 .068 Uiso calc R 1 . . H
C11 .8035(6) -.5584(4) .4092(3) .0601(8) Uani d . 1 . . C

loop_
_atom_site_aniso_label
_atom_site_aniso_U_11
_atom_site_aniso_U_22
_atom_site_aniso_U_33
_atom_site_aniso_U_12
_atom_site_aniso_U_13
_atom_site_aniso_U_23
Ni .0367(3) .0398(3) .0407(3) -.0128(2) -.0009(2) -.0201(2)
O1 .0433(10) .0460(11) .0477(11) -.0173(8) -.0002(8) -.0242(9)
O2 .0457(11) .0507(11) .0476(11) -.0169(9) .0045(9) -.0250(9)
N1 .0386(12) .0421(13) .0433(13) -.0117(10) -.0031(10) -.0178(11)
N2 .097(2) .0628(19) .106(3) .0196(18) -.052(2) -.0420(19)
C1 .0419(15) .0352(14) .0539(17) -.0043(12) -.0161(13) -.0195(13)
C2 .064(2) .061(2) .085(2) -.0227(16) -.0069(17) -.0404(18)
C3 .0666(19) .0584(18) .0560(18) -.0187(15) .0026(16) -.0369(16)
C4 .0469(16) .0430(15) .0427(15) -.0020(13) -.0038(13) -.0183(13)
C5 .077(2) .066(2) .0536(19) -.0144(17) .0125(16) -.0291(17)
C6 .0415(15) .0413(15) .0539(17) -.0140(12) -.0044(13) -.0152(13)
C7 .0403(15) .0492(17) .0573(18) -.0135(13) -.0067(13) -.0194(14)
C8 .0487(16) .0454(16) .0455(16) -.0062(13) -.0084(13) -.0201(14)
C9 .072(2) .0394(16) .072(2) -.0161(15) -.0243(17) -.0160(15)
C10 .0543(18) .0466(17) .066(2) -.0170(14) -.0183(15) -.0175(15)
C11 .069(2) .0484(18) .062(2) -.0048(16) -.0188(17) -.0271(16)

loop_
_atom_type_symbol
_atom_type_description
_atom_type_scat_dispersion_real
_atom_type_scat_dispersion_imag
_atom_type_scat_source
C' C .0033 .0016 'International Tables Vol C Tables 4.2.6.8 and 6.1.1.4'
H H .0000 .0000 'International Tables Vol C Tables 4.2.6.8 and 6.1.1.4'
O O .0106 .0060 'International Tables Vol C Tables 4.2.6.8 and 6.1.1.4'
N N .0061 .0033 'International Tables Vol C Tables 4.2.6.8 and 6.1.1.4'
Ni Ni .3393 1.1124 'International Tables Vol C Tables 4.2.6.8 and 6.1.1.4'

loop_
_geom_angle_atom_site_label_1
_geom_angle_atom_site_label_2
_geom_angle_atom_site_label_3
_geom_angle_site_symmetry_3
_geom_angle
_geom_angle_publ_flag
O1 Ni O2 2_555 89.81(7) no
O1 Ni O2 . 90.19(7) yes
O1 Ni N1 2_555 89.21(7) no
O2 Ni N1 2_555 90.35(8) no
O1 Ni N1 . 90.79(7) yes
O2 Ni N1 . 89.65(8) yes
C1 O1 Ni . 126.17(18) yes
C4 O2 Ni . 125.94(18) yes
C10 N1 C6 . 116.7(2) no
C10 N1 Ni . 121.98(17) yes
C6 N1 Ni . 121.26(18) yes
O1 C1 C3 . 125.7(2) no
O1 C1 C2 . 114.9(3) no
C3 C1 C2 . 119.4(3) no
C1 C3 C4 . 126.0(3) no
O2 C4 C3 . 125.5(3) no
O2 C4 C5 . 116.0(3) no
C3 C4 C5 . 118.5(3) no
N1 C6 C7 . 123.7(3) no
C8 C7 C6 . 118.6(3) no
C7 C8 C9 . 118.6(3) no
C7 C8 C11 . 120.1(3) no
C9 C8 C11 . 121.3(3) no
C10 C9 C8 . 118.7(3) no
N1 C10 C9 . 123.7(3) no
N2 C11 C8 . 177.7(4) yes

loop_
_geom_bond_atom_site_label_1
_geom_bond_atom_site_label_2
_geom_bond_distance
_geom_bond_publ_flag
Ni O1 2.0110(16) yes
Ni O2 2.0238(18) yes
Ni N1 2.179(2) yes
O1 C1 1.264(3) yes
O2 C4 1.255(3) yes
N1 C10 1.330(3) no
N1 C6 1.332(3) no
N2 C11 1.133(4) no
C1 C3 1.384(4) no
C1 C2 1.512(4) no
C3 C4 1.400(4) no
C4 C5 1.513(4) no
C6 C7 1.377(4) no
C7 C8 1.367(4) no
C8 C9 1.386(4) no
C8 C11 1.447(4) no
C9 C10 1.367(4) no
